data_2238256
loop_
_publ_author_name
'Sanders, Marisa B.'
'Furkan, Tania'
'Leonard, Emily'
'Chan, Benny C.'

_publ_section_title
;
 1,6-Dibromonaphthalen-2-ol methanol monosolvate
;
_journal_coeditor_code SU2599
_journal_issue 7
_journal_name_full 'Acta Crystallographica Section E'
_journal_page_first o1149
_journal_paper_doi 10.1107/S1600536813016371
_journal_volume 69
_journal_year 2013
_chemical_formula_iupac 'C10 H6 Br2 O, C H4 O'
_chemical_formula_moiety 'C10 H6 Br2 O, C H4 O'
_chemical_formula_sum 'C11 H10 Br2 O2'
_chemical_formula_weight 334.01
_chemical_name_common 1,6-Dibromo-2-naphthol
_chemical_name_systematic
;
1,6-Dibromonaphthalen-2-ol methanol monosolvate
;
_space_group_IT_number 14
_symmetry_cell_setting monoclinic
_symmetry_space_group_name_Hall '-P 2yn'
_symmetry_space_group_name_H-M 'P 1 21/n 1'
_atom_sites_solution_hydrogens geom
_atom_sites_solution_primary direct
_atom_sites_solution_secondary difmap
_audit_creation_method SHELXL-97
_cell_angle_alpha 90.00
_cell_angle_beta 92.4420(10)
_cell_angle_gamma 90.00
_cell_formula_units_Z 4
_cell_length_a 3.9971(4)
_cell_length_b 12.4705(12)
_cell_length_c 22.462(2)
_cell_measurement_reflns_used 125
_cell_measurement_temperature 100(2)
_cell_measurement_theta_max 28.9124
_cell_measurement_theta_min 5.4721
_cell_volume 1118.62(18)
_computing_cell_refinement 'SAINT (Bruker, 2011)'
_computing_data_collection 'APEX2 (Bruker, 2011)'
_computing_data_reduction 'SAINT (Bruker, 2011)'
_computing_molecular_graphics 'CrystalMaker (CrystalMaker Software, 2009)'
_computing_publication_material 'enCIFer (Allen <i>et al.</i>, 2004)'
_computing_structure_refinement 'SHELXL97 (Sheldrick, 2008)'
_computing_structure_solution 'SHELXS97 (Sheldrick, 2008)'
_diffrn_ambient_temperature 100(2)
_diffrn_detector_area_resol_mean 8.3333
_diffrn_measured_fraction_theta_full 1.000
_diffrn_measured_fraction_theta_max 0.943
_diffrn_measurement_device_type 'Bruker APEXII CCD'
_diffrn_measurement_method '\w and \f'
_diffrn_radiation_monochromator graphite
_diffrn_radiation_source 'fine-focus sealed tube'
_diffrn_radiation_type MoK\a
_diffrn_radiation_wavelength 0.71073
_diffrn_reflns_av_R_equivalents 0.0573
_diffrn_reflns_av_sigmaI/netI 0.0513
_diffrn_reflns_limit_h_max 5
_diffrn_reflns_limit_h_min -5
_diffrn_reflns_limit_k_max 15
_diffrn_reflns_limit_k_min -16
_diffrn_reflns_limit_l_max 29
_diffrn_reflns_limit_l_min -29
_diffrn_reflns_number 12658
_diffrn_reflns_theta_full 25.00
_diffrn_reflns_theta_max 28.52
_diffrn_reflns_theta_min 1.81
_exptl_absorpt_coefficient_mu 7.222
_exptl_absorpt_correction_T_max 0.7457
_exptl_absorpt_correction_T_min 0.5211
_exptl_absorpt_correction_type multi-scan
_exptl_absorpt_process_details '(SADABS; Bruker, 2011)'
_exptl_crystal_colour colourless
_exptl_crystal_density_diffrn 1.983
_exptl_crystal_density_method 'not measured'
_exptl_crystal_description Plate
_exptl_crystal_F_000 648
_exptl_crystal_size_max 0.26
_exptl_crystal_size_mid 0.11
_exptl_crystal_size_min 0.01
_refine_diff_density_max 1.306
_refine_diff_density_min -0.603
_refine_ls_extinction_method none
_refine_ls_goodness_of_fit_ref 1.018
_refine_ls_hydrogen_treatment constr
_refine_ls_matrix_type full
_refine_ls_number_parameters 138
_refine_ls_number_reflns 2690
_refine_ls_number_restraints 0
_refine_ls_restrained_S_all 1.018
_refine_ls_R_factor_all 0.0567
_refine_ls_R_factor_gt 0.0356
_refine_ls_shift/su_max 0.002
_refine_ls_shift/su_mean 0.000
_refine_ls_structure_factor_coef Fsqd
_refine_ls_weighting_details 'calc w=1/[\s^2^(Fo^2^)+(0.0264P)^2^+1.7105P] where P=(Fo^2^+2Fc^2^)/3'
_refine_ls_weighting_scheme calc
_refine_ls_wR_factor_gt 0.0679
_refine_ls_wR_factor_ref 0.0742
_reflns_number_gt 2082
_reflns_number_total 2690
_reflns_threshold_expression I>2sigma(I)
_cod_data_source_file su2599.cif
_cod_data_source_block I
_cod_original_cell_volume 1118.62(19)
_cod_original_sg_symbol_Hall 'P 2yn'
_cod_original_sg_symbol_H-M 'P 21/n'
_cod_database_code 2238256
_cod_database_fobs_code 2238256

loop_
_symmetry_equiv_pos_site_id
_symmetry_equiv_pos_as_xyz
1 x,y,z
2 1/2-x,1/2+y,1/2-z
3 -x,-y,-z
4 1/2+x,1/2-y,1/2+z

loop_
_atom_site_aniso_label
_atom_site_aniso_U_11
_atom_site_aniso_U_22
_atom_site_aniso_U_33
_atom_site_aniso_U_12
_atom_site_aniso_U_13
_atom_site_aniso_U_23
Br1 0.0299(2) 0.0256(2) 0.0156(2) -0.0058(2) -0.0031(2) 0.0001(2)
Br2 0.0230(2) 0.0152(2) 0.0191(2) 0.0037(2) -0.0005(2) -0.0024(2)
O1 0.0330(17) 0.0166(13) 0.0152(14) 0.0041(11) -0.0052(12) 0.0022(11)
C1 0.0176(19) 0.0182(18) 0.0122(18) -0.0078(15) 0.0007(15) -0.0009(14)
C2 0.019(2) 0.0136(17) 0.022(2) -0.0052(15) 0.0031(16) -0.0035(15)
C3 0.0129(18) 0.0165(17) 0.017(2) -0.0035(14) 0.0041(15) 0.0011(14)
C4 0.0148(18) 0.0159(17) 0.0168(19) -0.0043(14) 0.0028(15) -0.0015(15)
C5 0.0137(18) 0.0121(16) 0.021(2) 0.0005(14) 0.0032(15) -0.0023(14)
C6 0.0181(19) 0.0160(17) 0.0187(19) -0.0041(15) -0.0001(15) 0.0011(15)
C7 0.0165(19) 0.0158(18) 0.023(2) -0.0040(15) 0.0002(16) 0.0050(15)
C8 0.018(2) 0.0156(17) 0.020(2) -0.0036(14) 0.0039(16) -0.0027(15)
C9 0.0171(19) 0.0135(17) 0.022(2) 0.0002(14) 0.0029(16) -0.0008(15)
C10 0.0159(19) 0.024(2) 0.019(2) -0.0074(15) -0.0001(16) -0.0015(16)
O2 0.0408(18) 0.0207(14) 0.0239(16) 0.0050(13) -0.0063(14) -0.0016(12)
C11 0.034(3) 0.025(2) 0.027(2) 0.0026(18) 0.0030(19) 0.0009(18)

loop_
_atom_site_type_symbol
_atom_site_label
_atom_site_fract_x
_atom_site_fract_y
_atom_site_fract_z
_atom_site_U_iso_or_equiv
_atom_site_thermal_displace_type
_atom_site_calc_flag
_atom_site_refinement_flags
_atom_site_occupancy
Br Br1 0.11971(11) 0.48530(3) 0.57493(2) 0.02380(10) Uani d . 1.000
Br Br2 0.46378(10) 0.69738(3) 0.87432(2) 0.01910(10) Uani d . 1.000
O O1 0.8338(7) 0.50830(19) 0.92461(11) 0.0218(9) Uani d . 1.000
C C1 0.2711(9) 0.5134(3) 0.65501(16) 0.0160(11) Uani d . 1.000
C C2 0.4589(9) 0.4385(3) 0.68511(17) 0.0181(11) Uani d . 1.000
C C3 0.5579(9) 0.4567(3) 0.74594(17) 0.0154(11) Uani d . 1.000
C C4 0.4629(9) 0.5538(3) 0.77388(16) 0.0158(10) Uani d . 1.000
C C5 0.5664(9) 0.5675(3) 0.83471(17) 0.0155(10) Uani d . 1.000
C C6 0.7448(9) 0.4917(3) 0.86645(17) 0.0176(11) Uani d . 1.000
C C7 0.1771(9) 0.6095(3) 0.68189(17) 0.0185(11) Uani d . 1.000
C C8 0.2723(9) 0.6286(3) 0.74024(17) 0.0178(11) Uani d . 1.000
C C9 0.7470(9) 0.3789(3) 0.77869(17) 0.0175(11) Uani d . 1.000
C C10 0.8383(9) 0.3942(3) 0.83702(17) 0.0197(11) Uani d . 1.000
O O2 0.1551(8) 0.3491(2) 0.97853(13) 0.0287(9) Uani d . 1.000
C C11 -0.0041(11) 0.2471(3) 0.98332(19) 0.0286(14) Uani d . 1.000
H H1 0.94170 0.45510 0.93800 0.0330 Uiso c R 1.000
H H2A 0.52360 0.37460 0.66570 0.0220 Uiso c R 1.000
H H7 0.04810 0.66100 0.65980 0.0220 Uiso c R 1.000
H H8 0.20790 0.69390 0.75830 0.0210 Uiso c R 1.000
H H9 0.81130 0.31480 0.75950 0.0210 Uiso c R 1.000
H H10 0.96350 0.34080 0.85830 0.0240 Uiso c R 1.000
H H2 0.17580 0.37740 1.01240 0.0430 Uiso c R 1.000
H H11A 0.11630 0.20400 1.01380 0.0430 Uiso c R 1.000
H H11B -0.00170 0.20990 0.94490 0.0430 Uiso c R 1.000
H H11C -0.23620 0.25730 0.99460 0.0430 Uiso c R 1.000

loop_
_atom_type_symbol
_atom_type_description
_atom_type_scat_dispersion_real
_atom_type_scat_dispersion_imag
_atom_type_scat_source
C C 0.0033 0.0016 'International Tables Vol C Tables 4.2.6.8 and 6.1.1.4'
H H 0.0000 0.0000 'International Tables Vol C Tables 4.2.6.8 and 6.1.1.4'
O O 0.0106 0.0060 'International Tables Vol C Tables 4.2.6.8 and 6.1.1.4'
Br Br -0.2901 2.4595 'International Tables Vol C Tables 4.2.6.8 and 6.1.1.4'

loop_
_geom_angle_atom_site_label_1
_geom_angle_atom_site_label_2
_geom_angle_atom_site_label_3
_geom_angle
_geom_angle_publ_flag
C6 O1 H1 110.00 no
C11 O2 H2 109.00 no
Br1 C1 C7 119.0(3) no
Br1 C1 C2 119.3(3) no
C2 C1 C7 121.7(3) no
C1 C2 C3 119.5(3) no
C2 C3 C4 119.4(3) no
C2 C3 C9 120.6(3) no
C4 C3 C9 120.0(3) no
C3 C4 C8 118.5(3) no
C3 C4 C5 117.0(3) no
C5 C4 C8 124.5(3) no
Br2 C5 C6 117.6(3) no
C4 C5 C6 122.9(3) no
Br2 C5 C4 119.5(3) no
O1 C6 C10 120.6(3) no
C5 C6 C10 119.0(3) no
O1 C6 C5 120.5(3) no
C1 C7 C8 119.5(3) no
C4 C8 C7 121.4(3) no
C3 C9 C10 121.3(3) no
C6 C10 C9 119.8(3) no
C3 C2 H2A 120.00 no
C1 C2 H2A 120.00 no
C1 C7 H7 120.00 no
C8 C7 H7 120.00 no
C7 C8 H8 119.00 no
C4 C8 H8 119.00 no
C3 C9 H9 119.00 no
C10 C9 H9 119.00 no
C6 C10 H10 120.00 no
C9 C10 H10 120.00 no
O2 C11 H11A 109.00 no
O2 C11 H11B 110.00 no
O2 C11 H11C 109.00 no
H11A C11 H11B 109.00 no
H11A C11 H11C 109.00 no
H11B C11 H11C 110.00 no

loop_
_geom_bond_atom_site_label_1
_geom_bond_atom_site_label_2
_geom_bond_distance
_geom_bond_publ_flag
Br1 C1 1.906(4) no
Br2 C5 1.901(4) no
O1 C6 1.355(5) no
O1 H1 0.8400 no
O2 C11 1.428(5) no
O2 H2 0.8400 no
C1 C2 1.360(5) no
C1 C7 1.400(5) no
C2 C3 1.424(5) no
C3 C9 1.417(5) no
C3 C4 1.423(5) no
C4 C5 1.421(5) no
C4 C8 1.404(5) no
C5 C6 1.366(5) no
C6 C10 1.441(5) no
C7 C8 1.370(5) no
C9 C10 1.359(5) no
C2 H2A 0.9500 no
C7 H7 0.9500 no
C8 H8 0.9500 no
C9 H9 0.9500 no
C10 H10 0.9500 no
C11 H11A 0.9800 no
C11 H11B 0.9800 no
C11 H11C 0.9800 no

loop_
_geom_hbond_atom_site_label_D
_geom_hbond_atom_site_label_H
_geom_hbond_atom_site_label_A
_geom_hbond_site_symmetry_A
_geom_hbond_distance_DH
_geom_hbond_distance_HA
_geom_hbond_distance_DA
_geom_hbond_angle_DHA
_geom_hbond_publ_flag
O1 H1 O2 1_655 0.84 1.80 2.632(4) 171 yes
O2 H2 O1 3_667 0.84 2.01 2.809(4) 159 yes

loop_
_geom_torsion_atom_site_label_1
_geom_torsion_atom_site_label_2
_geom_torsion_atom_site_label_3
_geom_torsion_atom_site_label_4
_geom_torsion
_geom_torsion_publ_flag
Br1 C1 C2 C3 -176.7(3) no
C7 C1 C2 C3 1.3(6) no
Br1 C1 C7 C8 177.2(3) no
C2 C1 C7 C8 -0.8(6) no
C1 C2 C3 C4 -1.0(5) no
C1 C2 C3 C9 178.6(3) no
C2 C3 C4 C5 179.6(3) no
C2 C3 C4 C8 0.2(5) no
C9 C3 C4 C5 0.1(5) no
C9 C3 C4 C8 -179.3(3) no
C2 C3 C9 C10 -178.8(4) no
C4 C3 C9 C10 0.7(6) no
C3 C4 C5 Br2 177.6(3) no
C3 C4 C5 C6 -1.0(5) no
C8 C4 C5 Br2 -3.1(5) no
C8 C4 C5 C6 178.3(4) no
C3 C4 C8 C7 0.2(5) no
C5 C4 C8 C7 -179.1(4) no
Br2 C5 C6 O1 2.1(5) no
Br2 C5 C6 C10 -177.5(3) no
C4 C5 C6 O1 -179.2(3) no
C4 C5 C6 C10 1.2(6) no
O1 C6 C10 C9 -180.0(3) no
C5 C6 C10 C9 -0.3(5) no
C1 C7 C8 C4 0.0(6) no
C3 C9 C10 C6 -0.6(6) no
